data_7224289
loop_
_publ_author_name
'Fabbiani, Francesca P. A.'
'Bergantin, Stefano'
'Gavezzotti, Angelo'
'Rizzato, Silvia'
'Moret, Massimo'

_publ_section_title
;
 X-ray diffraction and computational studies of the pressure-dependent
 tetrachloroethane solvation of diphenylanthracene
;
_journal_issue 12
_journal_name_full CrystEngComm
_journal_page_first 2173
_journal_paper_doi 10.1039/C6CE00055J
_journal_volume 18
_journal_year 2016
_chemical_formula_moiety 'C26 H18'
_chemical_formula_sum 'C26 H18'
_chemical_formula_weight 330.40
_chemical_name_systematic 9,10-Diphenylanthracene
_space_group_crystal_system monoclinic
_space_group_IT_number 15
_space_group_name_Hall '-C 2yc'
_space_group_name_H-M_alt 'C 1 2/c 1'
_symmetry_space_group_name_Hall '-C 2yc'
_symmetry_space_group_name_H-M 'C 1 2/c 1'
_atom_sites_solution_hydrogens geom
_atom_sites_solution_primary 'known coordinates'
_atom_sites_solution_secondary 'known coordinates'
_audit_creation_method SHELXL-2014/7
_audit_update_record
;
2015-12-16 deposited with the CCDC.
2016-02-17 downloaded from the CCDC.
;
_cell_angle_alpha 90
_cell_angle_beta 89.931(8)
_cell_angle_gamma 90
_cell_formula_units_Z 4
_cell_length_a 10.4702(9)
_cell_length_b 13.3923(10)
_cell_length_c 12.0158(11)
_cell_measurement_reflns_used 525
_cell_measurement_temperature 296(2)
_cell_measurement_theta_max 24.5
_cell_measurement_theta_min 2.9
_cell_volume 1684.9(2)
_computing_cell_refinement 'Apex2 (Bruker AXS, 2006)'
_computing_data_collection 'Apex2 (Bruker AXS, 2006)'
_computing_data_reduction 'Apex2 (Bruker AXS, 2006)'
_computing_structure_refinement 'SHELXL-2014/7 (Sheldrick, 2014)'
_computing_structure_solution 'known coordinates'
_diffrn_ambient_temperature 296(2)
_diffrn_measured_fraction_theta_full 0.607
_diffrn_measured_fraction_theta_max 0.603
_diffrn_measurement_device 'Bruker AXS APEX II'
_diffrn_measurement_device_type Area
_diffrn_measurement_method '\f & \w scans'
_diffrn_radiation_monochromator graphite
_diffrn_radiation_source 'fine-focus sealed tube'
_diffrn_radiation_type MoK\a
_diffrn_radiation_wavelength 0.71073
_diffrn_reflns_av_R_equivalents 0.0204
_diffrn_reflns_av_unetI/netI 0.0213
_diffrn_reflns_Laue_measured_fraction_full 0.607
_diffrn_reflns_Laue_measured_fraction_max 0.603
_diffrn_reflns_limit_h_max 11
_diffrn_reflns_limit_h_min -11
_diffrn_reflns_limit_k_max 14
_diffrn_reflns_limit_k_min -15
_diffrn_reflns_limit_l_max 12
_diffrn_reflns_limit_l_min -12
_diffrn_reflns_number 6071
_diffrn_reflns_point_group_measured_fraction_full 0.607
_diffrn_reflns_point_group_measured_fraction_max 0.603
_diffrn_reflns_reduction_process
;
 Scaled and merged with SORTAV
 R.H. Blessing, (1987) Cryst. Rev. 1, 3-58
 R.H. Blessing, (1989) J. Appl. Cryst. 22, 396-397
;
_diffrn_reflns_theta_full 25.242
_diffrn_reflns_theta_max 25.337
_diffrn_reflns_theta_min 2.469
_exptl_absorpt_coefficient_mu 0.074
_exptl_absorpt_correction_T_max 0.8838
_exptl_absorpt_correction_T_min 0.7939
_exptl_absorpt_correction_type multi-scan
_exptl_absorpt_process_details
;
SADABS V.2008/1
SHADE (Parsons, 2004)
;
_exptl_crystal_colour yellow
_exptl_crystal_density_diffrn 1.303
_exptl_crystal_description block
_exptl_crystal_F_000 696
_exptl_crystal_recrystallization_method 'Re-crystallisation from solvent: 1,1,2,2-tetrachloroethane'
_exptl_crystal_size_max 0.20
_exptl_crystal_size_mid 0.15
_exptl_crystal_size_min 0.08
_refine_diff_density_max 0.117
_refine_diff_density_min -0.129
_refine_diff_density_rms 0.029
_refine_ls_extinction_coef 0.0090(13)
_refine_ls_extinction_expression Fc^*^=kFc[1+0.001xFc^2^\l^3^/sin(2\q)]^-1/4^
_refine_ls_extinction_method 'SHELXL-2014/7 (Sheldrick 2014'
_refine_ls_goodness_of_fit_ref 1.101
_refine_ls_hydrogen_treatment constr
_refine_ls_matrix_type full
_refine_ls_number_parameters 119
_refine_ls_number_reflns 937
_refine_ls_number_restraints 128
_refine_ls_restrained_S_all 1.051
_refine_ls_R_factor_all 0.0485
_refine_ls_R_factor_gt 0.0365
_refine_ls_shift/su_max 0.000
_refine_ls_shift/su_mean 0.000
_refine_ls_structure_factor_coef Fsqd
_refine_ls_weighting_details 'w=1/[\s^2^(Fo^2^)+(0.0411P)^2^+1.0420P] where P=(Fo^2^+2Fc^2^)/3'
_refine_ls_weighting_scheme calc
_refine_ls_wR_factor_gt 0.0876
_refine_ls_wR_factor_ref 0.0954
_reflns_Friedel_coverage 0.000
_reflns_number_gt 765
_reflns_number_total 937
_reflns_threshold_expression 'I > 2\s(I)'
_cod_data_source_file c6ce00055j4.cif
_cod_data_source_block diphenylanthracene_0p5_GPa
_cod_depositor_comments 'Adding full bibliography for 7224288--7224290.cif.'
_cod_database_code 7224289
_shelx_shelxl_version_number 2014/7
_shelx_space_group_comment
;
The symmetry employed for this shelxl refinement is uniquely defined
by the following loop, which should always be used as a source of
symmetry information in preference to the above space-group names.
They are only intended as comments.
;

loop_
_space_group_symop_operation_xyz
'x, y, z'
'-x, y, -z+1/2'
'x+1/2, y+1/2, z'
'-x+1/2, y+1/2, -z+1/2'
'-x, -y, -z'
'x, -y, z-1/2'
'-x+1/2, -y+1/2, -z'
'x+1/2, -y+1/2, z-1/2'

loop_
_atom_site_label
_atom_site_type_symbol
_atom_site_fract_x
_atom_site_fract_y
_atom_site_fract_z
_atom_site_U_iso_or_equiv
_atom_site_adp_type
_atom_site_occupancy
_atom_site_site_symmetry_order
_atom_site_calc_flag
_atom_site_refinement_flags_posn
_atom_site_refinement_flags_adp
C1 C 0.0297(2) 0.13045(14) -0.03601(19) 0.0363(7) Uani 1 1 d D U
H1 H 0.0342 0.0735 -0.0801 0.044 Uiso 1 1 calc R U
C2 C -0.0828(2) 0.15499(14) 0.0125(2) 0.0429(8) Uani 1 1 d D U
H2 H -0.1544 0.1154 0.0005 0.051 Uiso 1 1 calc R U
C5 C 0.1318(2) 0.27734(12) 0.04793(17) 0.0284(7) Uani 1 1 d D U
C4 C 0.0100(2) 0.29940(14) 0.09736(19) 0.0354(7) Uani 1 1 d D U
H4 H 0.0016 0.3559 0.1417 0.042 Uiso 1 1 calc R U
C3 C -0.0921(2) 0.24008(15) 0.0809(2) 0.0441(8) Uani 1 1 d D U
H3 H -0.1694 0.2554 0.1150 0.053 Uiso 1 1 calc R U
C7 C 0.2392(2) 0.33720(12) 0.06684(17) 0.0277(7) Uani 1 1 d D U
C6 C 0.1413(2) 0.18985(12) -0.02105(18) 0.0279(6) Uani 1 1 d D U
C8 C 0.2272(2) 0.42933(13) 0.1366(2) 0.0288(7) Uani 1 1 d D U
C9 C 0.2884(2) 0.43775(15) 0.2376(2) 0.0409(7) Uani 1 1 d D U
H9 H 0.3389 0.3853 0.2628 0.049 Uiso 1 1 calc R U
C10 C 0.2764(3) 0.52290(16) 0.3024(2) 0.0495(9) Uani 1 1 d D U
H10 H 0.3194 0.5280 0.3698 0.059 Uiso 1 1 calc R U
C11 C 0.1995(3) 0.60018(16) 0.2655(2) 0.0469(8) Uani 1 1 d D U
H11 H 0.1899 0.6572 0.3089 0.056 Uiso 1 1 calc R U
C12 C 0.1377(2) 0.59321(14) 0.1657(2) 0.0412(8) Uani 1 1 d D U
H12 H 0.0863 0.6455 0.1415 0.049 Uiso 1 1 calc R U
C13 C 0.1513(2) 0.50836(14) 0.10023(19) 0.0339(7) Uani 1 1 d D U
H13 H 0.1097 0.5043 0.0320 0.041 Uiso 1 1 calc R U

loop_
_atom_site_aniso_label
_atom_site_aniso_U_11
_atom_site_aniso_U_22
_atom_site_aniso_U_33
_atom_site_aniso_U_23
_atom_site_aniso_U_13
_atom_site_aniso_U_12
C1 0.0393(17) 0.0281(12) 0.0417(17) -0.0013(8) -0.0010(14) -0.0054(8)
C2 0.0319(17) 0.0427(14) 0.054(2) -0.0024(10) 0.0013(16) -0.0125(9)
C5 0.0335(16) 0.0271(12) 0.0245(16) 0.0038(7) -0.0018(13) -0.0026(8)
C4 0.0371(17) 0.0354(13) 0.0337(17) -0.0023(8) 0.0023(14) -0.0023(8)
C3 0.0350(18) 0.0418(14) 0.055(2) -0.0026(10) 0.0109(16) -0.0048(9)
C7 0.0353(16) 0.0260(12) 0.0220(15) 0.0023(7) -0.0037(13) -0.0030(7)
C6 0.0317(16) 0.0254(12) 0.0266(15) 0.0034(7) -0.0035(13) -0.0028(7)
C8 0.0281(16) 0.0316(13) 0.0267(16) -0.0003(8) -0.0020(13) -0.0047(8)
C9 0.048(2) 0.0410(14) 0.0340(18) -0.0047(9) -0.0100(16) 0.0040(9)
C10 0.060(2) 0.0529(17) 0.035(2) -0.0107(10) -0.0127(18) -0.0003(11)
C11 0.053(2) 0.0436(16) 0.045(2) -0.0120(10) 0.0037(17) -0.0015(10)
C12 0.0389(18) 0.0349(13) 0.0497(19) -0.0032(9) 0.0050(16) 0.0043(9)
C13 0.0305(17) 0.0391(14) 0.0322(17) -0.0011(8) -0.0042(14) -0.0008(8)

loop_
_atom_type_symbol
_atom_type_description
_atom_type_scat_dispersion_real
_atom_type_scat_dispersion_imag
_atom_type_scat_source
C C 0.0033 0.0016 'International Tables Vol C Tables 4.2.6.8 and 6.1.1.4'
H H 0.0000 0.0000 'International Tables Vol C Tables 4.2.6.8 and 6.1.1.4'

loop_
_geom_angle_atom_site_label_1
_geom_angle_atom_site_label_2
_geom_angle_atom_site_label_3
_geom_angle
_geom_angle_site_symmetry_1
_geom_angle_site_symmetry_3
C2 C1 C6 121.53(18) . .
C1 C2 C3 120.5(2) . .
C7 C5 C4 121.86(17) . .
C7 C5 C6 120.32(16) . .
C4 C5 C6 117.81(18) . .
C3 C4 C5 121.49(18) . .
C4 C3 C2 120.54(18) . .
C5 C7 C6 120.08(16) . 7
C5 C7 C8 119.73(16) . .
C6 C7 C8 120.19(18) 7 .
C7 C6 C1 122.23(17) 7 .
C7 C6 C5 119.57(18) 7 .
C1 C6 C5 118.12(16) . .
C9 C8 C13 118.71(19) . .
C9 C8 C7 121.46(19) . .
C13 C8 C7 119.8(2) . .
C8 C9 C10 121.3(2) . .
C11 C10 C9 119.2(3) . .
C12 C11 C10 120.4(2) . .
C11 C12 C13 120.3(2) . .
C12 C13 C8 120.1(3) . .

loop_
_geom_bond_atom_site_label_1
_geom_bond_atom_site_label_2
_geom_bond_distance
_geom_bond_site_symmetry_2
C1 C2 1.354(3) .
C1 C6 1.425(3) .
C2 C3 1.408(3) .
C5 C7 1.400(3) .
C5 C4 1.436(3) .
C5 C6 1.439(3) .
C4 C3 1.347(3) .
C7 C6 1.414(3) 7
C7 C8 1.497(3) .
C6 C7 1.414(3) 7
C8 C9 1.377(3) .
C8 C13 1.394(3) .
C9 C10 1.386(3) .
C10 C11 1.384(4) .
C11 C12 1.367(4) .
C12 C13 1.389(3) .
